data_1545815
loop_
_publ_author_name
'Mir, Niyaz A.'
'Dubey, Ritesh'
'Desiraju, Gautam R.'

_publ_section_title
;
 Four- and five-component molecular solids: crystal engineering strategies
 based on structural inequivalence
;
_journal_issue 2
_journal_name_full IUCrJ
_journal_page_first 96
_journal_page_last 101
_journal_paper_doi 10.1107/S2052252515023945
_journal_volume 3
_journal_year 2016
_chemical_formula_sum 'C42 H44 N4 O4 S2'
_chemical_formula_weight 732.93
_chemical_name_systematic
;
 ?
;
_space_group_crystal_system triclinic
_space_group_IT_number 2
_space_group_name_Hall '-P 1'
_space_group_name_H-M_alt 'P -1'
_symmetry_space_group_name_Hall '-P 1'
_symmetry_space_group_name_H-M 'P -1'
_atom_sites_solution_hydrogens mixed
_cell_angle_alpha 98.069(13)
_cell_angle_beta 92.516(6)
_cell_angle_gamma 91.428(8)
_cell_formula_units_Z 1
_cell_length_a 7.492(5)
_cell_length_b 9.069(6)
_cell_length_c 13.643(10)
_cell_measurement_temperature 150(2)
_cell_volume 916.5(11)
_computing_structure_refinement 'SHELXL-2013 (Sheldrick, 2013)'
_diffrn_ambient_temperature 150(2)
_diffrn_measured_fraction_theta_full 0.996
_diffrn_measured_fraction_theta_max 0.993
_diffrn_measurement_device_type 'Rigaku Mercury375R (2x2 bin mode)'
_diffrn_measurement_method 'profile data from \w-scans'
_diffrn_radiation_type MoK\a
_diffrn_radiation_wavelength 0.71073
_diffrn_reflns_av_R_equivalents 0.0740
_diffrn_reflns_av_unetI/netI 0.0629
_diffrn_reflns_Laue_measured_fraction_full 0.996
_diffrn_reflns_Laue_measured_fraction_max 0.993
_diffrn_reflns_limit_h_max 9
_diffrn_reflns_limit_h_min -9
_diffrn_reflns_limit_k_max 11
_diffrn_reflns_limit_k_min -11
_diffrn_reflns_limit_l_max 17
_diffrn_reflns_limit_l_min -17
_diffrn_reflns_number 9797
_diffrn_reflns_point_group_measured_fraction_full 0.996
_diffrn_reflns_point_group_measured_fraction_max 0.993
_diffrn_reflns_theta_full 25.242
_diffrn_reflns_theta_max 27.561
_diffrn_reflns_theta_min 1.509
_diffrn_source 'Sealed Tube'
_exptl_absorpt_coefficient_mu 0.195
_exptl_absorpt_correction_T_max 1.000
_exptl_absorpt_correction_T_min 0.834
_exptl_absorpt_correction_type multi-scan
_exptl_absorpt_process_details 'Jacobson, R. (1998) Private communication'
_exptl_crystal_colour Brown
_exptl_crystal_density_diffrn 1.328
_exptl_crystal_description Block
_exptl_crystal_F_000 388
_exptl_crystal_size_max 0.440
_exptl_crystal_size_mid 0.320
_exptl_crystal_size_min 0.200
_refine_diff_density_max 0.533
_refine_diff_density_min -0.451
_refine_diff_density_rms 0.079
_refine_ls_extinction_method none
_refine_ls_goodness_of_fit_ref 1.087
_refine_ls_hydrogen_treatment mixed
_refine_ls_matrix_type full
_refine_ls_number_parameters 244
_refine_ls_number_reflns 4205
_refine_ls_number_restraints 0
_refine_ls_restrained_S_all 1.087
_refine_ls_R_factor_all 0.0526
_refine_ls_R_factor_gt 0.0479
_refine_ls_shift/su_max 0.000
_refine_ls_shift/su_mean 0.000
_refine_ls_structure_factor_coef Fsqd
_refine_ls_weighting_details
;
 w=1/[\s^2^(Fo^2^)+(0.0691P)^2^+0.4643P]
 where P=(Fo^2^+2Fc^2^)/3
;
_refine_ls_weighting_scheme calc
_refine_ls_wR_factor_gt 0.1317
_refine_ls_wR_factor_ref 0.1459
_reflns_Friedel_coverage 0.000
_reflns_number_gt 3841
_reflns_number_total 4205
_reflns_threshold_expression 'I > 2\s(I)'
_cod_data_source_file hi5640.cif
_cod_data_source_block MRE_TMP_DPE-I_22TP
_cod_depositor_comments
;
The following automatic conversions were performed:

'_exptl_absorpt_correction_type' value 'Multi-scan' changed to
'multi-scan' according to
/home/data/users/saulius/crontab/automatic-downloads/rss-feeds/IUCr/lib/dictionaries/cif_core.dic
dictionary named 'cif_core.dic' version 2.4.2 from 2011-04-26.

Automatic conversion script
Id: cif_fix_values 4973 2017-02-22 13:04:09Z antanas 
;
_cod_database_code 1545815
_shelx_space_group_comment
;
The symmetry employed for this shelxl refinement is uniquely defined
by the following loop, which should always be used as a source of
symmetry information in preference to the above space-group names.
They are only intended as comments.
;
_shelx_estimated_absorpt_t_min 0.919
_shelx_estimated_absorpt_t_max 0.962
_shelxl_version_number 2013-2

loop_
_space_group_symop_operation_xyz
'x, y, z'
'-x, -y, -z'

loop_
_atom_site_label
_atom_site_type_symbol
_atom_site_fract_x
_atom_site_fract_y
_atom_site_fract_z
_atom_site_U_iso_or_equiv
_atom_site_adp_type
_atom_site_occupancy
_atom_site_site_symmetry_order
_atom_site_calc_flag
_atom_site_refinement_flags_posn
_atom_site_refinement_flags_adp
C19 C 0.1411(2) 0.8359(2) 0.56403(14) 0.0246(4) Uani 1 1 d . .
H19 H 0.1782 0.9297 0.6002 0.029 Uiso 1 1 calc R U
H18 H -0.450(3) 0.373(3) 0.9388(17) 0.028(6) Uiso 1 1 d . .
S1 S 0.07132(6) 0.68663(5) 0.61752(3) 0.02433(15) Uani 1 1 d . .
C22 C 0.0335(2) 0.57649(18) 0.50353(12) 0.0186(3) Uani 1 1 d . .
C21 C 0.0751(2) 0.65527(18) 0.42590(13) 0.0194(3) Uani 1 1 d . .
H21 H 0.0639 0.6154 0.3576 0.023 Uiso 1 1 calc R U
C20 C 0.1373(2) 0.8047(2) 0.46349(14) 0.0233(4) Uani 1 1 d . .
H20 H 0.1725 0.8750 0.4220 0.028 Uiso 1 1 calc R U
O1 O 0.35570(15) 0.85395(13) 0.88697(9) 0.0196(3) Uani 1 1 d . .
H1 H 0.2602 0.8068 0.8939 0.029 Uiso 1 1 calc R U
O2 O 0.57797(15) 1.23945(13) 0.72288(9) 0.0190(3) Uani 1 1 d . .
H2 H 0.5446 1.2944 0.6813 0.029 Uiso 1 1 calc R U
C5 C 0.1152(2) 1.12712(18) 0.76131(12) 0.0170(3) Uani 1 1 d . .
H5 H -0.0037 1.1548 0.7471 0.020 Uiso 1 1 calc R U
C7 C 0.4322(2) 1.16643(17) 0.75288(11) 0.0150(3) Uani 1 1 d . .
C1 C 0.4668(2) 1.04942(17) 0.80735(11) 0.0147(3) Uani 1 1 d . .
C3 C 0.3197(2) 0.96938(17) 0.83586(11) 0.0150(3) Uani 1 1 d . .
C4 C 0.1446(2) 1.00753(18) 0.81259(12) 0.0164(3) Uani 1 1 d . .
H4 H 0.0463 0.9518 0.8318 0.020 Uiso 1 1 calc R U
C6 C 0.2585(2) 1.20693(18) 0.73049(12) 0.0172(3) Uani 1 1 d . .
H6 H 0.2381 1.2880 0.6947 0.021 Uiso 1 1 calc R U
C8 C 0.6560(2) 1.01188(19) 0.83424(14) 0.0214(4) Uani 1 1 d . .
H8A H 0.7218 0.9888 0.7737 0.032 Uiso 1 1 calc R U
H8B H 0.6547 0.9253 0.8699 0.032 Uiso 1 1 calc R U
H8C H 0.7147 1.0971 0.8766 0.032 Uiso 1 1 calc R U
N1 N 0.51206(18) 0.58232(15) 0.42266(10) 0.0166(3) Uani 1 1 d . .
C11 C 0.4648(2) 0.43654(18) 0.40511(12) 0.0160(3) Uani 1 1 d . .
C10 C 0.5478(2) 0.64675(17) 0.51642(12) 0.0156(3) Uani 1 1 d . .
C12 C 0.4284(3) 0.3684(2) 0.29895(13) 0.0238(4) Uani 1 1 d . .
H12A H 0.4491 0.4439 0.2555 0.036 Uiso 1 1 calc R U
H12B H 0.3040 0.3314 0.2895 0.036 Uiso 1 1 calc R U
H12C H 0.5084 0.2856 0.2826 0.036 Uiso 1 1 calc R U
C9 C 0.6052(2) 0.80863(18) 0.53311(14) 0.0211(4) Uani 1 1 d . .
H9A H 0.7349 0.8177 0.5465 0.032 Uiso 1 1 calc R U
H9B H 0.5449 0.8599 0.5899 0.032 Uiso 1 1 calc R U
H9C H 0.5733 0.8539 0.4738 0.032 Uiso 1 1 calc R U
N2 N 0.04982(18) 0.69181(15) 0.90918(10) 0.0177(3) Uani 1 1 d . .
C15 C -0.2731(2) 0.55122(17) 0.94930(11) 0.0152(3) Uani 1 1 d . .
C18 C -0.4381(2) 0.47199(18) 0.96998(12) 0.0177(3) Uani 1 1 d . .
C16 C -0.2294(2) 0.69822(17) 0.99034(12) 0.0174(3) Uani 1 1 d . .
H16 H -0.3087 0.7536 1.0327 0.021 Uiso 1 1 calc R U
C13 C 0.0079(2) 0.55041(18) 0.86962(12) 0.0176(3) Uani 1 1 d . .
H13 H 0.0901 0.4981 0.8276 0.021 Uiso 1 1 calc R U
C14 C -0.1497(2) 0.47722(18) 0.88730(12) 0.0175(3) Uani 1 1 d . .
H14 H -0.1739 0.3772 0.8574 0.021 Uiso 1 1 calc R U
C17 C -0.0696(2) 0.76191(18) 0.96849(12) 0.0184(3) Uani 1 1 d . .
H17 H -0.0420 0.8619 0.9973 0.022 Uiso 1 1 calc R U

loop_
_atom_site_aniso_label
_atom_site_aniso_U_11
_atom_site_aniso_U_22
_atom_site_aniso_U_33
_atom_site_aniso_U_23
_atom_site_aniso_U_13
_atom_site_aniso_U_12
C19 0.0235(8) 0.0227(9) 0.0259(9) -0.0023(7) 0.0004(7) 0.0012(7)
S1 0.0283(3) 0.0248(3) 0.0189(2) -0.00026(17) 0.00169(17) 0.00097(18)
C22 0.0162(7) 0.0215(9) 0.0180(8) 0.0016(6) 0.0003(6) 0.0055(6)
C21 0.0184(7) 0.0155(7) 0.0251(9) 0.0048(6) 0.0019(6) 0.0036(6)
C20 0.0259(8) 0.0207(8) 0.0235(9) 0.0037(7) 0.0010(7) 0.0018(7)
O1 0.0182(5) 0.0181(6) 0.0252(6) 0.0119(5) 0.0023(5) -0.0007(4)
O2 0.0191(6) 0.0199(6) 0.0201(6) 0.0103(5) 0.0017(4) -0.0026(4)
C5 0.0171(7) 0.0181(8) 0.0162(7) 0.0025(6) 0.0018(6) 0.0041(6)
C7 0.0184(7) 0.0142(7) 0.0123(7) 0.0008(6) 0.0028(6) -0.0010(6)
C1 0.0165(7) 0.0131(7) 0.0144(7) 0.0014(6) 0.0016(5) 0.0012(5)
C3 0.0195(7) 0.0124(7) 0.0133(7) 0.0020(5) 0.0020(6) 0.0015(6)
C4 0.0173(7) 0.0166(7) 0.0156(7) 0.0023(6) 0.0040(6) -0.0004(6)
C6 0.0220(8) 0.0146(7) 0.0158(7) 0.0037(6) 0.0023(6) 0.0029(6)
C8 0.0170(8) 0.0210(8) 0.0279(9) 0.0098(7) -0.0002(6) -0.0002(6)
N1 0.0182(6) 0.0146(6) 0.0183(7) 0.0055(5) 0.0019(5) 0.0023(5)
C11 0.0164(7) 0.0143(7) 0.0174(8) 0.0023(6) 0.0018(6) 0.0033(6)
C10 0.0155(7) 0.0138(7) 0.0179(8) 0.0033(6) 0.0011(6) 0.0027(5)
C12 0.0325(9) 0.0218(8) 0.0166(8) 0.0024(7) -0.0008(7) 0.0000(7)
C9 0.0242(8) 0.0136(8) 0.0258(9) 0.0042(6) -0.0003(7) 0.0001(6)
N2 0.0196(6) 0.0174(7) 0.0174(7) 0.0058(5) 0.0030(5) -0.0002(5)
C15 0.0172(7) 0.0158(7) 0.0130(7) 0.0036(6) 0.0002(6) -0.0001(6)
C18 0.0199(8) 0.0147(7) 0.0179(8) 0.0013(6) 0.0005(6) -0.0020(6)
C16 0.0218(8) 0.0138(7) 0.0170(8) 0.0019(6) 0.0042(6) 0.0023(6)
C13 0.0198(7) 0.0187(8) 0.0147(7) 0.0032(6) 0.0028(6) 0.0024(6)
C14 0.0211(8) 0.0148(7) 0.0161(7) 0.0010(6) 0.0008(6) 0.0005(6)
C17 0.0230(8) 0.0138(7) 0.0190(8) 0.0037(6) 0.0032(6) -0.0009(6)

loop_
_atom_type_symbol
_atom_type_description
_atom_type_scat_dispersion_real
_atom_type_scat_dispersion_imag
_atom_type_scat_source
C C 0.0033 0.0016 'International Tables Vol C Tables 4.2.6.8 and 6.1.1.4'
H H 0.0000 0.0000 'International Tables Vol C Tables 4.2.6.8 and 6.1.1.4'
N N 0.0061 0.0033 'International Tables Vol C Tables 4.2.6.8 and 6.1.1.4'
O O 0.0106 0.0060 'International Tables Vol C Tables 4.2.6.8 and 6.1.1.4'
S S 0.1246 0.1234 'International Tables Vol C Tables 4.2.6.8 and 6.1.1.4'

loop_
_geom_angle_atom_site_label_1
_geom_angle_atom_site_label_2
_geom_angle_atom_site_label_3
_geom_angle
_geom_angle_site_symmetry_1
_geom_angle_site_symmetry_3
C20 C19 S1 112.00(14) . .
C20 C19 H19 124.0 . .
S1 C19 H19 124.0 . .
C19 S1 C22 92.39(10) . .
C21 C22 C22 127.7(2) . 2_566
C21 C22 S1 111.08(13) . .
C22 C22 S1 121.18(17) 2_566 .
C22 C21 C20 110.83(16) . .
C22 C21 H21 124.6 . .
C20 C21 H21 124.6 . .
C19 C20 C21 113.69(16) . .
C19 C20 H20 123.2 . .
C21 C20 H20 123.2 . .
C3 O1 H1 109.5 . .
C7 O2 H2 109.5 . .
C4 C5 C6 120.51(15) . .
C4 C5 H5 119.7 . .
C6 C5 H5 119.7 . .
O2 C7 C6 121.59(14) . .
O2 C7 C1 116.61(14) . .
C6 C7 C1 121.80(14) . .
C7 C1 C3 117.69(14) . .
C7 C1 C8 120.78(14) . .
C3 C1 C8 121.54(14) . .
O1 C3 C4 122.01(14) . .
O1 C3 C1 116.94(14) . .
C4 C3 C1 121.05(14) . .
C5 C4 C3 119.73(14) . .
C5 C4 H4 120.1 . .
C3 C4 H4 120.1 . .
C5 C6 C7 119.18(15) . .
C5 C6 H6 120.4 . .
C7 C6 H6 120.4 . .
C1 C8 H8A 109.5 . .
C1 C8 H8B 109.5 . .
H8A C8 H8B 109.5 . .
C1 C8 H8C 109.5 . .
H8A C8 H8C 109.5 . .
H8B C8 H8C 109.5 . .
C10 N1 C11 119.14(14) . .
N1 C11 C10 120.48(15) . 2_666
N1 C11 C12 117.40(14) . .
C10 C11 C12 122.13(15) 2_666 .
N1 C10 C11 120.38(15) . 2_666
N1 C10 C9 117.74(14) . .
C11 C10 C9 121.86(15) 2_666 .
C11 C12 H12A 109.5 . .
C11 C12 H12B 109.5 . .
H12A C12 H12B 109.5 . .
C11 C12 H12C 109.5 . .
H12A C12 H12C 109.5 . .
H12B C12 H12C 109.5 . .
C10 C9 H9A 109.5 . .
C10 C9 H9B 109.5 . .
H9A C9 H9B 109.5 . .
C10 C9 H9C 109.5 . .
H9A C9 H9C 109.5 . .
H9B C9 H9C 109.5 . .
C13 N2 C17 116.70(14) . .
C16 C15 C14 117.08(15) . .
C16 C15 C18 123.28(15) . .
C14 C15 C18 119.63(15) . .
C18 C18 C15 125.3(2) 2_467 .
C18 C18 H18 119.8(14) 2_467 .
C15 C18 H18 114.8(14) . .
C17 C16 C15 119.08(15) . .
C17 C16 H16 120.5 . .
C15 C16 H16 120.5 . .
N2 C13 C14 123.07(15) . .
N2 C13 H13 118.5 . .
C14 C13 H13 118.5 . .
C13 C14 C15 119.78(15) . .
C13 C14 H14 120.1 . .
C15 C14 H14 120.1 . .
N2 C17 C16 124.29(16) . .
N2 C17 H17 117.9 . .
C16 C17 H17 117.9 . .

loop_
_geom_bond_atom_site_label_1
_geom_bond_atom_site_label_2
_geom_bond_distance
_geom_bond_site_symmetry_2
C19 C20 1.360(3) .
C19 S1 1.707(2) .
C19 H19 0.9500 .
S1 C22 1.734(2) .
C22 C21 1.400(2) .
C22 C22 1.452(3) 2_566
C21 C20 1.438(2) .
C21 H21 0.9500 .
C20 H20 0.9500 .
O1 C3 1.363(2) .
O1 H1 0.8400 .
O2 C7 1.3703(19) .
O2 H2 0.8400 .
C5 C4 1.388(2) .
C5 C6 1.393(2) .
C5 H5 0.9500 .
C7 C6 1.393(2) .
C7 C1 1.401(2) .
C1 C3 1.404(2) .
C1 C8 1.508(2) .
C3 C4 1.399(2) .
C4 H4 0.9500 .
C6 H6 0.9500 .
C8 H8A 0.9800 .
C8 H8B 0.9800 .
C8 H8C 0.9800 .
N1 C10 1.342(2) .
N1 C11 1.346(2) .
C11 C10 1.399(2) 2_666
C11 C12 1.503(2) .
C10 C11 1.399(2) 2_666
C10 C9 1.503(2) .
C12 H12A 0.9800 .
C12 H12B 0.9800 .
C12 H12C 0.9800 .
C9 H9A 0.9800 .
C9 H9B 0.9800 .
C9 H9C 0.9800 .
N2 C13 1.343(2) .
N2 C17 1.344(2) .
C15 C16 1.397(2) .
C15 C14 1.400(2) .
C15 C18 1.472(2) .
C18 C18 1.328(3) 2_467
C18 H18 0.94(2) .
C16 C17 1.379(2) .
C16 H16 0.9500 .
C13 C14 1.387(2) .
C13 H13 0.9500 .
C14 H14 0.9500 .
C17 H17 0.9500 .
